data_2219419
loop_
_publ_author_name
'Luo, Jie-Wei'
'Zhou, Li'
'He, Rui'
'Wang, Gui-Yu'
'Qin, Da-Bin'

_publ_section_title
;
 Bis(3-bromomethyl-2-methoxy-1-naphthyl)methane
;
_journal_coeditor_code PV2087
_journal_issue 9
_journal_name_full 'Acta Crystallographica Section E'
_journal_page_first o1861
_journal_paper_doi 10.1107/S1600536808027529
_journal_volume 64
_journal_year 2008
_chemical_formula_iupac 'C25 H22 Br2 O2'
_chemical_formula_moiety 'C25 H22 Br2 O2'
_chemical_formula_sum 'C25 H22 Br2 O2'
_chemical_formula_weight 514.25
_chemical_name_systematic
;
Bis(3-bromomethyl-2-methoxy-1-naphthyl)methane
;
_space_group_IT_number 2
_symmetry_cell_setting triclinic
_symmetry_space_group_name_Hall '-P 1'
_symmetry_space_group_name_H-M 'P -1'
_atom_sites_solution_hydrogens geom
_atom_sites_solution_primary direct
_atom_sites_solution_secondary difmap
_audit_creation_method SHELXL-97
_cell_angle_alpha 99.3270(10)
_cell_angle_beta 98.3260(10)
_cell_angle_gamma 96.2960(10)
_cell_formula_units_Z 4
_cell_length_a 10.6812(3)
_cell_length_b 11.1429(4)
_cell_length_c 18.4311(6)
_cell_measurement_reflns_used 14353
_cell_measurement_temperature 153(2)
_cell_measurement_theta_max 27.48
_cell_measurement_theta_min 3.20
_cell_volume 2121.84(12)
_computing_cell_refinement 'RAPID-AUTO (Rigaku/MSC 2004)'
_computing_data_collection 'RAPID-AUTO (Rigaku/MSC 2004)'
_computing_data_reduction 'RAPID-AUTO (Rigaku/MSC 2004)'
_computing_molecular_graphics 'SHELXTL (Sheldrick, 2008)'
_computing_publication_material 'SHELXTL (Sheldrick, 2008)'
_computing_structure_refinement 'SHELXL97 (Sheldrick, 2008)'
_computing_structure_solution 'SHELXS97 (Sheldrick, 2008)'
_diffrn_ambient_temperature 153(2)
_diffrn_measured_fraction_theta_full 0.990
_diffrn_measured_fraction_theta_max 0.990
_diffrn_measurement_device_type 'Rigaku R-AXIS RAPID'
_diffrn_measurement_method \w
_diffrn_radiation_monochromator graphite
_diffrn_radiation_source 'Rotating Anode'
_diffrn_radiation_type MoK\a
_diffrn_radiation_wavelength 0.71073
_diffrn_reflns_av_R_equivalents 0.0464
_diffrn_reflns_av_sigmaI/netI 0.0645
_diffrn_reflns_limit_h_max 12
_diffrn_reflns_limit_h_min -13
_diffrn_reflns_limit_k_max 14
_diffrn_reflns_limit_k_min -14
_diffrn_reflns_limit_l_max 23
_diffrn_reflns_limit_l_min -23
_diffrn_reflns_number 20944
_diffrn_reflns_theta_full 27.48
_diffrn_reflns_theta_max 27.48
_diffrn_reflns_theta_min 3.19
_diffrn_standards_decay_% 0
_diffrn_standards_interval_count 0
_diffrn_standards_interval_time 0
_diffrn_standards_number 0
_exptl_absorpt_coefficient_mu 3.839
_exptl_absorpt_correction_T_max 0.271
_exptl_absorpt_correction_T_min 0.208
_exptl_absorpt_correction_type multi-scan
_exptl_absorpt_process_details '(SADABS; Siemens, 1996)'
_exptl_crystal_colour colourless
_exptl_crystal_density_diffrn 1.610
_exptl_crystal_density_method 'not measured'
_exptl_crystal_description block
_exptl_crystal_F_000 1032
_exptl_crystal_size_max 0.54
_exptl_crystal_size_mid 0.36
_exptl_crystal_size_min 0.34
_refine_diff_density_max 1.008
_refine_diff_density_min -1.482
_refine_ls_extinction_coef 0.0078(8)
_refine_ls_extinction_expression Fc^*^=kFc[1+0.001xFc^2^\l^3^/sin(2\q)]^-1/4^
_refine_ls_extinction_method 'SHELXL97 (Sheldrick, 2008)'
_refine_ls_goodness_of_fit_ref 1.011
_refine_ls_hydrogen_treatment constr
_refine_ls_matrix_type full
_refine_ls_number_parameters 528
_refine_ls_number_reflns 9619
_refine_ls_number_restraints 0
_refine_ls_restrained_S_all 1.011
_refine_ls_R_factor_all 0.0960
_refine_ls_R_factor_gt 0.0521
_refine_ls_shift/su_max 0.001
_refine_ls_shift/su_mean 0.000
_refine_ls_structure_factor_coef Fsqd
_refine_ls_weighting_details 'calc w=1/[\s^2^(Fo^2^)+(0.1P)^2^+9.88P] where P=(Fo^2^+2Fc^2^)/3'
_refine_ls_weighting_scheme calc
_refine_ls_wR_factor_gt 0.1295
_refine_ls_wR_factor_ref 0.2088
_reflns_number_gt 6284
_reflns_number_total 9619
_reflns_threshold_expression I>2\s(I)
_cod_data_source_file pv2087.cif
_cod_data_source_block I
_cod_depositor_comments
;
The following automatic conversions were performed:
'_symmetry_cell_setting' value 'Triclinic' changed to 'triclinic'
according to '/home/saulius/struct/CIF-dictionaries/cif_core.dic'
dictionary named 'cif_core.dic' version 2.4.1 from 2010-06-29.

Automatic conversion script
Id: cif_fix_enum 1527 2010-12-29 10:47:43Z saulius 

The following automatic conversions were performed:

'_symmetry_cell_setting' value 'Triclinic' changed to 'triclinic'
according to /home/saulius/struct/CIF-dictionaries/cif_core.dic
dictionary named 'cif_core.dic' version 2.4.1 from 2010-06-29.

Automatic conversion script
Id: cif_fix_values 1715 2011-07-08 13:25:40Z adriana 
;
_cod_database_code 2219419
_cod_database_fobs_code 2219419

loop_
_symmetry_equiv_pos_as_xyz
'x, y, z'
'-x, -y, -z'

loop_
_atom_site_type_symbol
_atom_site_label
_atom_site_fract_x
_atom_site_fract_y
_atom_site_fract_z
_atom_site_U_iso_or_equiv
_atom_site_adp_type
_atom_site_calc_flag
_atom_site_refinement_flags
_atom_site_occupancy
Br Br1 0.68949(6) 0.53790(6) 0.94933(4) 0.0416(2) Uani d . 1
Br Br2 0.15252(7) 1.26868(6) 0.81324(4) 0.0466(2) Uani d . 1
O O1 0.4066(4) 0.6110(3) 0.8623(2) 0.0326(9) Uani d . 1
O O2 0.1981(4) 0.9873(4) 0.7210(2) 0.0335(9) Uani d . 1
C C1 0.4635(5) 0.7316(5) 0.8845(3) 0.0264(11) Uani d . 1
C C2 0.5619(5) 0.7565(5) 0.9475(3) 0.0277(11) Uani d . 1
C C3 0.6255(5) 0.8719(5) 0.9705(3) 0.0275(11) Uani d . 1
H H3 0.6919 0.8879 1.0125 0.033 Uiso calc R 1
C C4 0.5947(5) 0.9682(5) 0.9333(3) 0.0237(10) Uani d . 1
C C5 0.6642(5) 1.0863(5) 0.9536(3) 0.0295(12) Uani d . 1
H H5 0.7345 1.1014 0.9933 0.035 Uiso calc R 1
C C6 0.6342(6) 1.1803(5) 0.9181(3) 0.0322(12) Uani d . 1
H H6 0.6831 1.2594 0.9328 0.039 Uiso calc R 1
C C7 0.5298(5) 1.1581(5) 0.8595(3) 0.0296(12) Uani d . 1
H H7 0.5083 1.2231 0.8345 0.036 Uiso calc R 1
C C8 0.4587(5) 1.0448(5) 0.8378(3) 0.0265(11) Uani d . 1
H H8 0.3881 1.0323 0.7983 0.032 Uiso calc R 1
C C9 0.4892(5) 0.9457(5) 0.8736(3) 0.0228(10) Uani d . 1
C C10 0.4211(5) 0.8242(5) 0.8502(3) 0.0249(11) Uani d . 1
C C11 0.4446(7) 0.5474(6) 0.7968(4) 0.0405(15) Uani d . 1
H H11A 0.4382 0.5978 0.7579 0.049 Uiso calc R 1
H H11B 0.3885 0.4693 0.7790 0.049 Uiso calc R 1
H H11C 0.5330 0.5316 0.8087 0.049 Uiso calc R 1
C C12 0.5882(6) 0.6603(6) 0.9942(4) 0.0340(13) Uani d . 1
H H12A 0.5059 0.6172 1.0012 0.041 Uiso calc R 1
H H12B 0.6349 0.7010 1.0440 0.041 Uiso calc R 1
C C13 0.3048(5) 0.7976(5) 0.7883(3) 0.0279(11) Uani d . 1
H H13A 0.3281 0.8296 0.7442 0.034 Uiso calc R 1
H H13B 0.2809 0.7076 0.7735 0.034 Uiso calc R 1
C C14 0.1470(5) 0.9488(5) 0.7794(3) 0.0303(12) Uani d . 1
C C15 0.0549(5) 1.0166(5) 0.8078(3) 0.0292(12) Uani d . 1
C C16 -0.0010(5) 0.9820(5) 0.8653(3) 0.0322(12) Uani d . 1
H H16 -0.0608 1.0291 0.8855 0.039 Uiso calc R 1
C C17 0.0295(5) 0.8775(5) 0.8945(3) 0.0299(12) Uani d . 1
C C18 -0.0321(6) 0.8375(6) 0.9509(4) 0.0379(14) Uani d . 1
H H18 -0.0941 0.8830 0.9700 0.045 Uiso calc R 1
C C19 -0.0049(6) 0.7361(6) 0.9784(4) 0.0401(15) Uani d . 1
H H19 -0.0461 0.7118 1.0171 0.048 Uiso calc R 1
C C20 0.0852(6) 0.6667(6) 0.9491(4) 0.0358(13) Uani d . 1
H H20 0.1018 0.5937 0.9669 0.043 Uiso calc R 1
C C21 0.1490(5) 0.7032(5) 0.8951(3) 0.0304(12) Uani d . 1
H H21 0.2101 0.6558 0.8766 0.037 Uiso calc R 1
C C22 0.1247(5) 0.8112(5) 0.8667(3) 0.0289(12) Uani d . 1
C C23 0.1905(5) 0.8540(5) 0.8109(3) 0.0279(11) Uani d . 1
C C24 0.1469(6) 0.9104(6) 0.6506(3) 0.0379(14) Uani d . 1
H H24A 0.1588 0.8252 0.6535 0.046 Uiso calc R 1
H H24B 0.1912 0.9374 0.6119 0.046 Uiso calc R 1
H H24C 0.0556 0.9158 0.6384 0.046 Uiso calc R 1
C C25 0.0176(6) 1.1246(6) 0.7760(4) 0.0399(15) Uani d . 1
H H25A -0.0643 1.1447 0.7906 0.048 Uiso calc R 1
H H25B 0.0056 1.1049 0.7209 0.048 Uiso calc R 1
Br Br3 0.56974(7) 0.93399(6) 0.41869(5) 0.0514(2) Uani d . 1
Br Br4 0.75222(7) 0.32634(6) 0.74313(5) 0.0537(2) Uani d . 1
O O3 0.8614(4) 0.8227(3) 0.4593(2) 0.0326(9) Uani d . 1
O O4 0.9745(3) 0.4825(3) 0.6532(2) 0.0258(8) Uani d . 1
C C26 0.7776(5) 0.7143(5) 0.4496(3) 0.0261(11) Uani d . 1
C C27 0.6639(5) 0.7017(5) 0.3961(3) 0.0297(12) Uani d . 1
C C28 0.5789(6) 0.5975(6) 0.3849(3) 0.0330(13) Uani d . 1
H H28 0.5016 0.5900 0.3508 0.040 Uiso calc R 1
C C29 0.6038(5) 0.4998(5) 0.4235(3) 0.0305(12) Uani d . 1
C C30 0.5189(6) 0.3890(6) 0.4085(4) 0.0366(14) Uani d . 1
H H30 0.4429 0.3807 0.3732 0.044 Uiso calc R 1
C C31 0.5443(6) 0.2931(6) 0.4442(4) 0.0435(16) Uani d . 1
H H31 0.4871 0.2185 0.4328 0.052 Uiso calc R 1
C C32 0.6551(6) 0.3061(5) 0.4973(4) 0.0392(14) Uani d . 1
H H32 0.6721 0.2399 0.5223 0.047 Uiso calc R 1
C C33 0.7398(6) 0.4133(5) 0.5141(3) 0.0316(12) Uani d . 1
H H33 0.8148 0.4199 0.5501 0.038 Uiso calc R 1
C C34 0.7157(5) 0.5142(5) 0.4778(3) 0.0263(11) Uani d . 1
C C35 0.8012(5) 0.6269(5) 0.4929(3) 0.0252(11) Uani d . 1
C C36 0.9685(6) 0.8085(6) 0.4207(4) 0.0404(15) Uani d . 1
H H36A 1.0170 0.7473 0.4398 0.048 Uiso calc R 1
H H36B 1.0238 0.8873 0.4290 0.048 Uiso calc R 1
H H36C 0.9375 0.7814 0.3672 0.048 Uiso calc R 1
C C37 0.6374(6) 0.8036(6) 0.3563(4) 0.0404(15) Uani d . 1
H H37A 0.5747 0.7714 0.3103 0.048 Uiso calc R 1
H H37B 0.7171 0.8386 0.3416 0.048 Uiso calc R 1
C C38 0.9161(5) 0.6505(5) 0.5552(3) 0.0265(11) Uani d . 1
H H38A 0.9686 0.5830 0.5475 0.032 Uiso calc R 1
H H38B 0.9693 0.7278 0.5526 0.032 Uiso calc R 1
C C39 0.9041(5) 0.5749(5) 0.6763(3) 0.0260(11) Uani d . 1
C C40 0.8609(5) 0.5745(5) 0.7451(3) 0.0276(11) Uani d . 1
C C41 0.7961(5) 0.6662(5) 0.7709(3) 0.0294(12) Uani d . 1
H H41 0.7642 0.6653 0.8163 0.035 Uiso calc R 1
C C42 0.7752(5) 0.7620(5) 0.7320(3) 0.0288(12) Uani d . 1
C C43 0.7128(6) 0.8609(6) 0.7612(4) 0.0371(14) Uani d . 1
H H43 0.6834 0.8615 0.8075 0.045 Uiso calc R 1
C C44 0.6945(6) 0.9555(6) 0.7231(4) 0.0400(15) Uani d . 1
H H44 0.6532 1.0214 0.7434 0.048 Uiso calc R 1
C C45 0.7362(5) 0.9554(5) 0.6550(4) 0.0347(13) Uani d . 1
H H45 0.7240 1.0218 0.6294 0.042 Uiso calc R 1
C C46 0.7948(5) 0.8601(5) 0.6244(3) 0.0287(12) Uani d . 1
H H46 0.8222 0.8611 0.5777 0.034 Uiso calc R 1
C C47 0.8148(5) 0.7603(4) 0.6617(3) 0.0230(10) Uani d . 1
C C48 0.8787(5) 0.6599(5) 0.6321(3) 0.0263(11) Uani d . 1
C C49 1.1086(5) 0.5184(5) 0.6793(3) 0.0316(12) Uani d . 1
H H49A 1.1388 0.5881 0.6571 0.038 Uiso calc R 1
H H49B 1.1548 0.4494 0.6649 0.038 Uiso calc R 1
H H49C 1.1239 0.5423 0.7337 0.038 Uiso calc R 1
C C50 0.8807(6) 0.4714(6) 0.7862(4) 0.0361(14) Uani d . 1
H H50A 0.8744 0.4981 0.8393 0.043 Uiso calc R 1
H H50B 0.9674 0.4490 0.7837 0.043 Uiso calc R 1

loop_
_atom_site_aniso_label
_atom_site_aniso_U_11
_atom_site_aniso_U_22
_atom_site_aniso_U_33
_atom_site_aniso_U_12
_atom_site_aniso_U_13
_atom_site_aniso_U_23
Br1 0.0362(4) 0.0310(3) 0.0661(5) 0.0103(3) 0.0220(3) 0.0179(3)
Br2 0.0432(4) 0.0341(3) 0.0608(5) 0.0022(3) 0.0023(3) 0.0118(3)
O1 0.033(2) 0.0176(18) 0.046(2) 0.0013(15) 0.0142(18) -0.0001(17)
O2 0.030(2) 0.036(2) 0.032(2) -0.0096(17) 0.0052(17) 0.0057(18)
C1 0.021(3) 0.021(2) 0.036(3) -0.002(2) 0.014(2) -0.005(2)
C2 0.023(3) 0.028(3) 0.033(3) 0.001(2) 0.009(2) 0.007(2)
C3 0.019(3) 0.030(3) 0.032(3) 0.003(2) 0.005(2) 0.003(2)
C4 0.020(2) 0.024(2) 0.026(3) 0.001(2) 0.008(2) -0.001(2)
C5 0.023(3) 0.024(3) 0.038(3) -0.003(2) 0.008(2) -0.003(2)
C6 0.029(3) 0.027(3) 0.039(3) -0.003(2) 0.010(2) 0.004(2)
C7 0.028(3) 0.025(3) 0.037(3) 0.001(2) 0.012(2) 0.006(2)
C8 0.022(3) 0.027(3) 0.030(3) 0.000(2) 0.009(2) 0.001(2)
C9 0.021(2) 0.023(2) 0.026(3) 0.0016(19) 0.014(2) 0.001(2)
C10 0.020(2) 0.026(3) 0.029(3) 0.001(2) 0.010(2) 0.004(2)
C11 0.043(4) 0.028(3) 0.047(4) 0.005(3) 0.011(3) -0.009(3)
C12 0.030(3) 0.035(3) 0.044(3) 0.008(2) 0.013(3) 0.017(3)
C13 0.027(3) 0.029(3) 0.027(3) 0.000(2) 0.008(2) 0.000(2)
C14 0.023(3) 0.036(3) 0.030(3) -0.006(2) 0.002(2) 0.007(2)
C15 0.025(3) 0.024(3) 0.037(3) 0.003(2) 0.006(2) 0.001(2)
C16 0.021(3) 0.034(3) 0.042(3) 0.003(2) 0.008(2) 0.003(3)
C17 0.018(3) 0.035(3) 0.036(3) 0.001(2) 0.004(2) 0.005(2)
C18 0.022(3) 0.046(4) 0.048(4) 0.002(3) 0.012(3) 0.009(3)
C19 0.030(3) 0.050(4) 0.038(3) -0.011(3) 0.011(3) 0.011(3)
C20 0.027(3) 0.037(3) 0.041(3) -0.005(2) 0.002(3) 0.010(3)
C21 0.020(3) 0.030(3) 0.041(3) -0.002(2) 0.005(2) 0.008(2)
C22 0.020(3) 0.030(3) 0.031(3) -0.008(2) 0.001(2) -0.001(2)
C23 0.021(3) 0.027(3) 0.035(3) -0.002(2) 0.007(2) 0.004(2)
C24 0.032(3) 0.042(3) 0.034(3) -0.012(3) 0.003(3) 0.004(3)
C25 0.026(3) 0.043(4) 0.054(4) 0.010(3) 0.005(3) 0.016(3)
Br3 0.0450(4) 0.0384(4) 0.0830(6) 0.0193(3) 0.0279(4) 0.0220(4)
Br4 0.0385(4) 0.0360(4) 0.0887(6) -0.0014(3) 0.0077(4) 0.0240(4)
O3 0.029(2) 0.0239(19) 0.044(2) -0.0045(16) 0.0124(18) 0.0047(18)
O4 0.0193(18) 0.0227(18) 0.035(2) 0.0035(14) 0.0042(15) 0.0030(16)
C26 0.025(3) 0.023(2) 0.031(3) 0.005(2) 0.007(2) 0.005(2)
C27 0.027(3) 0.029(3) 0.035(3) 0.006(2) 0.008(2) 0.007(2)
C28 0.025(3) 0.037(3) 0.036(3) 0.002(2) 0.004(2) 0.007(3)
C29 0.024(3) 0.030(3) 0.034(3) -0.002(2) 0.008(2) -0.003(2)
C30 0.027(3) 0.035(3) 0.043(3) -0.005(2) 0.003(3) 0.001(3)
C31 0.034(3) 0.032(3) 0.060(4) -0.010(3) 0.006(3) 0.006(3)
C32 0.042(4) 0.024(3) 0.051(4) -0.001(2) 0.013(3) 0.004(3)
C33 0.028(3) 0.024(3) 0.040(3) -0.001(2) 0.008(2) 0.001(2)
C34 0.023(3) 0.018(2) 0.032(3) -0.0050(19) 0.004(2) -0.009(2)
C35 0.022(3) 0.024(3) 0.030(3) 0.002(2) 0.013(2) -0.001(2)
C36 0.039(3) 0.036(3) 0.049(4) -0.005(3) 0.024(3) 0.007(3)
C37 0.033(3) 0.039(3) 0.051(4) 0.008(3) 0.008(3) 0.010(3)
C38 0.019(2) 0.030(3) 0.030(3) 0.000(2) 0.009(2) 0.002(2)
C39 0.020(3) 0.027(3) 0.029(3) 0.001(2) 0.006(2) 0.001(2)
C40 0.025(3) 0.029(3) 0.024(3) -0.007(2) 0.003(2) 0.000(2)
C41 0.021(3) 0.035(3) 0.031(3) 0.001(2) 0.008(2) 0.001(2)
C42 0.018(2) 0.032(3) 0.034(3) 0.002(2) 0.009(2) -0.003(2)
C43 0.026(3) 0.036(3) 0.045(4) 0.001(2) 0.012(3) -0.008(3)
C44 0.030(3) 0.035(3) 0.054(4) 0.009(3) 0.014(3) -0.007(3)
C45 0.026(3) 0.025(3) 0.051(4) 0.005(2) 0.004(3) 0.003(3)
C46 0.023(3) 0.027(3) 0.038(3) 0.004(2) 0.013(2) 0.001(2)
C47 0.013(2) 0.018(2) 0.035(3) 0.0007(18) 0.006(2) -0.006(2)
C48 0.019(2) 0.023(3) 0.038(3) -0.001(2) 0.011(2) 0.006(2)
C49 0.022(3) 0.029(3) 0.041(3) 0.001(2) 0.006(2) 0.000(2)
C50 0.028(3) 0.047(4) 0.036(3) 0.004(3) 0.005(2) 0.016(3)

loop_
_atom_type_symbol
_atom_type_description
_atom_type_scat_dispersion_real
_atom_type_scat_dispersion_imag
_atom_type_scat_source
C C 0.0033 0.0016 'International Tables Vol C Tables 4.2.6.8 and 6.1.1.4'
H H 0.0000 0.0000 'International Tables Vol C Tables 4.2.6.8 and 6.1.1.4'
O O 0.0106 0.0060 'International Tables Vol C Tables 4.2.6.8 and 6.1.1.4'
Br Br -0.2901 2.4595 'International Tables Vol C Tables 4.2.6.8 and 6.1.1.4'

loop_
_geom_angle_atom_site_label_1
_geom_angle_atom_site_label_2
_geom_angle_atom_site_label_3
_geom_angle
C1 O1 C11 114.4(4)
C14 O2 C24 112.8(4)
C10 C1 O1 121.7(5)
C10 C1 C2 121.6(5)
O1 C1 C2 116.6(5)
C3 C2 C1 119.8(5)
C3 C2 C12 119.0(5)
C1 C2 C12 121.0(5)
C2 C3 C4 121.2(5)
C2 C3 H3 119.4
C4 C3 H3 119.4
C5 C4 C3 122.0(5)
C5 C4 C9 118.9(5)
C3 C4 C9 119.2(5)
C6 C5 C4 122.3(5)
C6 C5 H5 118.9
C4 C5 H5 118.9
C5 C6 C7 118.9(5)
C5 C6 H6 120.6
C7 C6 H6 120.6
C8 C7 C6 121.2(5)
C8 C7 H7 119.4
C6 C7 H7 119.4
C7 C8 C9 120.7(5)
C7 C8 H8 119.6
C9 C8 H8 119.6
C8 C9 C4 118.1(5)
C8 C9 C10 122.4(5)
C4 C9 C10 119.4(5)
C1 C10 C9 118.4(5)
C1 C10 C13 120.7(5)
C9 C10 C13 120.8(5)
O1 C11 H11A 109.5
O1 C11 H11B 109.5
H11A C11 H11B 109.5
O1 C11 H11C 109.5
H11A C11 H11C 109.5
H11B C11 H11C 109.5
C2 C12 Br1 113.0(4)
C2 C12 H12A 109.0
Br1 C12 H12A 109.0
C2 C12 H12B 109.0
Br1 C12 H12B 109.0
H12A C12 H12B 107.8
C23 C13 C10 113.2(5)
C23 C13 H13A 108.9
C10 C13 H13A 108.9
C23 C13 H13B 108.9
C10 C13 H13B 108.9
H13A C13 H13B 107.8
C23 C14 O2 121.1(5)
C23 C14 C15 122.2(5)
O2 C14 C15 116.6(5)
C16 C15 C14 119.5(5)
C16 C15 C25 119.8(5)
C14 C15 C25 120.7(5)
C15 C16 C17 120.8(5)
C15 C16 H16 119.6
C17 C16 H16 119.6
C16 C17 C18 121.2(5)
C16 C17 C22 119.4(5)
C18 C17 C22 119.4(5)
C19 C18 C17 121.6(6)
C19 C18 H18 119.2
C17 C18 H18 119.2
C18 C19 C20 119.4(6)
C18 C19 H19 120.3
C20 C19 H19 120.3
C21 C20 C19 121.0(6)
C21 C20 H20 119.5
C19 C20 H20 119.5
C20 C21 C22 120.7(6)
C20 C21 H21 119.7
C22 C21 H21 119.7
C21 C22 C17 117.8(5)
C21 C22 C23 122.7(5)
C17 C22 C23 119.5(5)
C14 C23 C22 118.0(5)
C14 C23 C13 121.0(5)
C22 C23 C13 121.0(5)
O2 C24 H24A 109.5
O2 C24 H24B 109.5
H24A C24 H24B 109.5
O2 C24 H24C 109.5
H24A C24 H24C 109.5
H24B C24 H24C 109.5
C15 C25 Br2 110.0(4)
C15 C25 H25A 109.7
Br2 C25 H25A 109.7
C15 C25 H25B 109.7
Br2 C25 H25B 109.7
H25A C25 H25B 108.2
C26 O3 C36 112.8(4)
C39 O4 C49 111.6(4)
C35 C26 O3 120.9(5)
C35 C26 C27 122.0(5)
O3 C26 C27 116.9(5)
C28 C27 C26 119.1(5)
C28 C27 C37 121.1(5)
C26 C27 C37 119.8(5)
C27 C28 C29 121.2(5)
C27 C28 H28 119.4
C29 C28 H28 119.4
C30 C29 C34 119.7(5)
C30 C29 C28 120.9(5)
C34 C29 C28 119.3(5)
C31 C30 C29 121.1(6)
C31 C30 H30 119.4
C29 C30 H30 119.4
C30 C31 C32 119.5(6)
C30 C31 H31 120.2
C32 C31 H31 120.2
C33 C32 C31 121.1(6)
C33 C32 H32 119.4
C31 C32 H32 119.4
C32 C33 C34 120.4(6)
C32 C33 H33 119.8
C34 C33 H33 119.8
C29 C34 C33 118.0(5)
C29 C34 C35 119.4(5)
C33 C34 C35 122.5(5)
C26 C35 C34 118.6(5)
C26 C35 C38 120.3(5)
C34 C35 C38 121.2(5)
O3 C36 H36A 109.5
O3 C36 H36B 109.5
H36A C36 H36B 109.5
O3 C36 H36C 109.5
H36A C36 H36C 109.5
H36B C36 H36C 109.5
C27 C37 Br3 111.7(5)
C27 C37 H37A 109.3
Br3 C37 H37A 109.3
C27 C37 H37B 109.3
Br3 C37 H37B 109.3
H37A C37 H37B 107.9
C48 C38 C35 112.8(4)
C48 C38 H38A 109.0
C35 C38 H38A 109.0
C48 C38 H38B 109.0
C35 C38 H38B 109.0
H38A C38 H38B 107.8
C48 C39 O4 119.6(5)
C48 C39 C40 123.4(5)
O4 C39 C40 117.0(5)
C41 C40 C39 118.7(5)
C41 C40 C50 121.1(5)
C39 C40 C50 120.2(5)
C40 C41 C42 121.4(5)
C40 C41 H41 119.3
C42 C41 H41 119.3
C41 C42 C47 119.9(5)
C41 C42 C43 121.1(6)
C47 C42 C43 119.0(5)
C44 C43 C42 120.6(6)
C44 C43 H43 119.7
C42 C43 H43 119.7
C43 C44 C45 120.4(6)
C43 C44 H44 119.8
C45 C44 H44 119.8
C46 C45 C44 120.6(6)
C46 C45 H45 119.7
C44 C45 H45 119.7
C45 C46 C47 120.8(5)
C45 C46 H46 119.6
C47 C46 H46 119.6
C46 C47 C42 118.6(5)
C46 C47 C48 122.4(5)
C42 C47 C48 119.0(5)
C39 C48 C47 117.3(5)
C39 C48 C38 121.9(5)
C47 C48 C38 120.8(5)
O4 C49 H49A 109.5
O4 C49 H49B 109.5
H49A C49 H49B 109.5
O4 C49 H49C 109.5
H49A C49 H49C 109.5
H49B C49 H49C 109.5
C40 C50 Br4 111.0(4)
C40 C50 H50A 109.4
Br4 C50 H50A 109.4
C40 C50 H50B 109.4
Br4 C50 H50B 109.4
H50A C50 H50B 108.0

loop_
_geom_bond_atom_site_label_1
_geom_bond_atom_site_label_2
_geom_bond_distance
Br1 C12 1.983(6)
Br2 C25 1.993(7)
O1 C1 1.384(6)
O1 C11 1.432(7)
O2 C14 1.382(7)
O2 C24 1.430(7)
C1 C10 1.378(8)
C1 C2 1.417(8)
C2 C3 1.357(8)
C2 C12 1.506(7)
C3 C4 1.407(7)
C3 H3 0.9500
C4 C5 1.403(7)
C4 C9 1.426(7)
C5 C6 1.364(8)
C5 H5 0.9500
C6 C7 1.406(8)
C6 H6 0.9500
C7 C8 1.367(8)
C7 H7 0.9500
C8 C9 1.420(7)
C8 H8 0.9500
C9 C10 1.432(7)
C10 C13 1.527(7)
C11 H11A 0.9800
C11 H11B 0.9800
C11 H11C 0.9800
C12 H12A 0.9900
C12 H12B 0.9900
C13 C23 1.514(8)
C13 H13A 0.9900
C13 H13B 0.9900
C14 C23 1.377(8)
C14 C15 1.414(8)
C15 C16 1.375(8)
C15 C25 1.489(8)
C16 C17 1.411(8)
C16 H16 0.9500
C17 C18 1.413(8)
C17 C22 1.426(8)
C18 C19 1.355(9)
C18 H18 0.9500
C19 C20 1.412(9)
C19 H19 0.9500
C20 C21 1.373(8)
C20 H20 0.9500
C21 C22 1.422(8)
C21 H21 0.9500
C22 C23 1.441(8)
C24 H24A 0.9800
C24 H24B 0.9800
C24 H24C 0.9800
C25 H25A 0.9900
C25 H25B 0.9900
Br3 C37 1.971(7)
Br4 C50 1.977(7)
O3 C26 1.392(6)
O3 C36 1.441(7)
O4 C39 1.388(6)
O4 C49 1.434(6)
C26 C35 1.377(7)
C26 C27 1.428(8)
C27 C28 1.360(8)
C27 C37 1.479(8)
C28 C29 1.422(8)
C28 H28 0.9500
C29 C30 1.412(8)
C29 C34 1.420(8)
C30 C31 1.373(9)
C30 H30 0.9500
C31 C32 1.401(9)
C31 H31 0.9500
C32 C33 1.380(8)
C32 H32 0.9500
C33 C34 1.427(8)
C33 H33 0.9500
C34 C35 1.432(7)
C35 C38 1.522(7)
C36 H36A 0.9800
C36 H36B 0.9800
C36 H36C 0.9800
C37 H37A 0.9900
C37 H37B 0.9900
C38 C48 1.518(8)
C38 H38A 0.9900
C38 H38B 0.9900
C39 C48 1.370(8)
C39 C40 1.411(8)
C40 C41 1.358(8)
C40 C50 1.493(8)
C41 C42 1.398(8)
C41 H41 0.9500
C42 C47 1.419(8)
C42 C43 1.422(8)
C43 C44 1.375(9)
C43 H43 0.9500
C44 C45 1.390(9)
C44 H44 0.9500
C45 C46 1.376(8)
C45 H45 0.9500
C46 C47 1.418(8)
C46 H46 0.9500
C47 C48 1.447(7)
C49 H49A 0.9800
C49 H49B 0.9800
C49 H49C 0.9800
C50 H50A 0.9900
C50 H50B 0.9900

loop_
_geom_hbond_atom_site_label_D
_geom_hbond_atom_site_label_H
_geom_hbond_atom_site_label_A
_geom_hbond_site_symmetry_A
_geom_hbond_distance_DH
_geom_hbond_distance_HA
_geom_hbond_distance_DA
_geom_hbond_angle_DHA
C12 H12A Br1 2_667 0.99 2.91 3.867(6) 164.1
C37 H37B O2 2_676 0.99 2.56 3.384(8) 140.6
C8 H8 O2 . 0.95 2.26 3.197(7) 168.4
C11 H11C Br1 . 0.98 2.86 3.575(7) 130.6
C21 H21 O1 . 0.95 2.25 3.145(7) 156.3
C33 H33 O4 . 0.95 2.32 3.244(7) 164.1
C46 H46 O3 . 0.95 2.26 3.197(7) 167.5
C5 H5 Cg4 2_677 0.95 2.63 3.511(7) 155.1
C49 H49B Cg7 2_766 0.98 2.73 3.505(7) 136.1
C43 H43 Cg1 . 0.95 2.71 3.625(7) 161.1

loop_
_geom_torsion_atom_site_label_1
_geom_torsion_atom_site_label_2
_geom_torsion_atom_site_label_3
_geom_torsion_atom_site_label_4
_geom_torsion
C11 O1 C1 C10 79.3(6)
C11 O1 C1 C2 -104.8(6)
C10 C1 C2 C3 -6.9(8)
O1 C1 C2 C3 177.3(5)
C10 C1 C2 C12 166.7(5)
O1 C1 C2 C12 -9.1(8)
C1 C2 C3 C4 0.6(8)
C12 C2 C3 C4 -173.1(5)
C2 C3 C4 C5 -176.2(5)
C2 C3 C4 C9 4.3(8)
C3 C4 C5 C6 -179.5(5)
C9 C4 C5 C6 0.0(8)
C4 C5 C6 C7 0.3(9)
C5 C6 C7 C8 0.0(9)
C6 C7 C8 C9 -0.5(8)
C7 C8 C9 C4 0.8(8)
C7 C8 C9 C10 -176.8(5)
C5 C4 C9 C8 -0.5(7)
C3 C4 C9 C8 179.0(5)
C5 C4 C9 C10 177.1(5)
C3 C4 C9 C10 -3.3(7)
O1 C1 C10 C9 -176.7(5)
C2 C1 C10 C9 7.7(8)
O1 C1 C10 C13 2.8(8)
C2 C1 C10 C13 -172.8(5)
C8 C9 C10 C1 175.0(5)
C4 C9 C10 C1 -2.6(7)
C8 C9 C10 C13 -4.5(7)
C4 C9 C10 C13 177.9(5)
C3 C2 C12 Br1 -106.9(6)
C1 C2 C12 Br1 79.5(6)
C1 C10 C13 C23 111.3(6)
C9 C10 C13 C23 -69.1(6)
C24 O2 C14 C23 80.2(7)
C24 O2 C14 C15 -103.8(6)
C23 C14 C15 C16 -5.0(9)
O2 C14 C15 C16 179.1(5)
C23 C14 C15 C25 175.2(6)
O2 C14 C15 C25 -0.7(8)
C14 C15 C16 C17 -2.1(9)
C25 C15 C16 C17 177.7(5)
C15 C16 C17 C18 -176.7(6)
C15 C16 C17 C22 3.5(9)
C16 C17 C18 C19 178.9(6)
C22 C17 C18 C19 -1.3(9)
C17 C18 C19 C20 -1.4(10)
C18 C19 C20 C21 2.5(9)
C19 C20 C21 C22 -0.8(9)
C20 C21 C22 C17 -1.8(8)
C20 C21 C22 C23 179.1(5)
C16 C17 C22 C21 -177.3(5)
C18 C17 C22 C21 2.9(8)
C16 C17 C22 C23 1.7(8)
C18 C17 C22 C23 -178.0(5)
O2 C14 C23 C22 -174.2(5)
C15 C14 C23 C22 10.1(8)
O2 C14 C23 C13 6.5(8)
C15 C14 C23 C13 -169.2(5)
C21 C22 C23 C14 170.7(5)
C17 C22 C23 C14 -8.3(8)
C21 C22 C23 C13 -10.0(8)
C17 C22 C23 C13 171.0(5)
C10 C13 C23 C14 111.8(6)
C10 C13 C23 C22 -67.5(7)
C16 C15 C25 Br2 103.3(6)
C14 C15 C25 Br2 -76.9(7)
C36 O3 C26 C35 82.7(7)
C36 O3 C26 C27 -100.6(6)
C35 C26 C27 C28 -3.2(9)
O3 C26 C27 C28 -179.8(5)
C35 C26 C27 C37 174.1(5)
O3 C26 C27 C37 -2.6(8)
C26 C27 C28 C29 -2.4(9)
C37 C27 C28 C29 -179.6(6)
C27 C28 C29 C30 -176.3(6)
C27 C28 C29 C34 3.8(9)
C34 C29 C30 C31 -1.9(9)
C28 C29 C30 C31 178.2(6)
C29 C30 C31 C32 1.3(10)
C30 C31 C32 C33 -0.6(11)
C31 C32 C33 C34 0.5(10)
C30 C29 C34 C33 1.7(8)
C28 C29 C34 C33 -178.3(5)
C30 C29 C34 C35 -179.8(5)
C28 C29 C34 C35 0.2(8)
C32 C33 C34 C29 -1.1(9)
C32 C33 C34 C35 -179.5(6)
O3 C26 C35 C34 -176.5(5)
C27 C26 C35 C34 7.0(8)
O3 C26 C35 C38 3.4(8)
C27 C26 C35 C38 -173.1(5)
C29 C34 C35 C26 -5.4(8)
C33 C34 C35 C26 173.0(5)
C29 C34 C35 C38 174.7(5)
C33 C34 C35 C38 -6.9(8)
C28 C27 C37 Br3 98.3(6)
C26 C27 C37 Br3 -78.9(6)
C26 C35 C38 C48 114.1(6)
C34 C35 C38 C48 -66.1(6)
C49 O4 C39 C48 90.5(6)
C49 O4 C39 C40 -90.2(6)
C48 C39 C40 C41 -3.3(8)
O4 C39 C40 C41 177.4(5)
C48 C39 C40 C50 173.6(5)
O4 C39 C40 C50 -5.7(7)
C39 C40 C41 C42 -2.1(8)
C50 C40 C41 C42 -178.9(5)
C40 C41 C42 C47 4.2(8)
C40 C41 C42 C43 -176.8(5)
C41 C42 C43 C44 179.0(6)
C47 C42 C43 C44 -2.0(9)
C42 C43 C44 C45 0.4(9)
C43 C44 C45 C46 0.8(9)
C44 C45 C46 C47 -0.4(9)
C45 C46 C47 C42 -1.2(8)
C45 C46 C47 C48 -178.5(5)
C41 C42 C47 C46 -178.7(5)
C43 C42 C47 C46 2.3(8)
C41 C42 C47 C48 -1.2(8)
C43 C42 C47 C48 179.8(5)
O4 C39 C48 C47 -174.7(4)
C40 C39 C48 C47 6.0(8)
O4 C39 C48 C38 5.1(8)
C40 C39 C48 C38 -174.2(5)
C46 C47 C48 C39 173.7(5)
C42 C47 C48 C39 -3.7(7)
C46 C47 C48 C38 -6.1(8)
C42 C47 C48 C38 176.6(5)
C35 C38 C48 C39 114.0(6)
C35 C38 C48 C47 -66.3(6)
C41 C40 C50 Br4 97.5(6)
C39 C40 C50 Br4 -79.2(6)

loop_
_cod_related_entry_id
_cod_related_entry_database
_cod_related_entry_code
1 ChemSpider 8729230
